data_7050257
loop_
_publ_author_name
'Drew, Michael G. B.'
'Hill, Clement'
'Hudson, Michael J.'
'Iveson, Peter B.'
'Madic, Charles'
'Vaillant, Ludovic'
'Youngs, Tristan G. A.'

_publ_section_title
;
 Separation of lanthanides and actinides(iii) using tridentate
 benzimidazole, benzoxazole and benzothiazole ligands
;
_journal_issue 4
_journal_name_full 'New Journal of Chemistry'
_journal_page_first 462
_journal_paper_doi 10.1039/b314321j
_journal_volume 28
_journal_year 2004
_chemical_formula_sum 'C39 H24 Eu N9 O13'
_chemical_formula_weight 978.63
_chemical_name_systematic
;
?
;
_space_group_IT_number 2
_symmetry_cell_setting triclinic
_symmetry_space_group_name_Hall '-P 1'
_symmetry_space_group_name_H-M 'P -1'
_atom_sites_solution_hydrogens geom
_atom_sites_solution_primary direct
_atom_sites_solution_secondary difmap
_audit_creation_method SHELXL-97
_cell_angle_alpha 86.069(10)
_cell_angle_beta 79.225(10)
_cell_angle_gamma 82.233(10)
_cell_formula_units_Z 2
_cell_length_a 10.533(14)
_cell_length_b 10.680(14)
_cell_length_c 17.12(2)
_cell_measurement_temperature 293(2)
_cell_volume 1873(4)
_computing_cell_refinement XDS
_computing_data_collection 'XDS (Kabsch, 1991)'
_computing_data_reduction XDS
_computing_molecular_graphics PLATON(Spek,1994)
_computing_structure_refinement 'SHELXL-93 (Sheldrick, 1993)'
_computing_structure_solution 'SHELXS-86 (Sheldrick, 1990)'
_diffrn_ambient_temperature 293(2)
_diffrn_measurement_device 'Marresearch Image Plate'
_diffrn_measurement_method '95 frames at 2 intervals, counting time 2 min.'
_diffrn_radiation_monochromator graphite
_diffrn_radiation_source 'fine-focus sealed tube'
_diffrn_radiation_type MoK\a
_diffrn_radiation_wavelength 0.71073
_diffrn_reflns_av_R_equivalents 0.0000
_diffrn_reflns_av_sigmaI/netI 0.1044
_diffrn_reflns_limit_h_max 11
_diffrn_reflns_limit_h_min 0
_diffrn_reflns_limit_k_max 10
_diffrn_reflns_limit_k_min -9
_diffrn_reflns_limit_l_max 20
_diffrn_reflns_limit_l_min -20
_diffrn_reflns_number 5521
_diffrn_reflns_theta_max 25.83
_diffrn_reflns_theta_min 1.93
_exptl_absorpt_coefficient_mu 1.758
_exptl_absorpt_correction_T_max 1.000
_exptl_absorpt_correction_T_min 0.408
_exptl_absorpt_correction_type DIFABS
_exptl_crystal_density_diffrn 1.735
_exptl_crystal_density_method 'not measured'
_exptl_crystal_F_000 976
_refine_diff_density_max 2.953
_refine_diff_density_min -1.894
_refine_diff_density_rms 0.264
_refine_ls_extinction_coef 0.0017(12)
_refine_ls_extinction_expression Fc^*^=kFc[1+0.001xFc^2^\l^3^/sin(2\q)]^-1/4^
_refine_ls_extinction_method SHELXL
_refine_ls_goodness_of_fit_ref 1.086
_refine_ls_hydrogen_treatment mixed
_refine_ls_matrix_type full
_refine_ls_number_parameters 560
_refine_ls_number_reflns 5521
_refine_ls_number_restraints 60
_refine_ls_restrained_S_all 1.080
_refine_ls_R_factor_all 0.1679
_refine_ls_R_factor_gt 0.1076
_refine_ls_shift/su_max 0.001
_refine_ls_shift/su_mean 0.000
_refine_ls_structure_factor_coef Fsqd
_refine_ls_weighting_details 'w=1/[\s^2^(Fo^2^)+(0.1676P)^2^+53.0612P] where P=(Fo^2^+2Fc^2^)/3'
_refine_ls_weighting_scheme calc
_refine_ls_wR_factor_gt 0.3053
_refine_ls_wR_factor_ref 0.3331
_reflns_number_gt 3721
_reflns_number_total 5521
_reflns_threshold_expression >2sigma(I)
_cod_data_source_file b314321j.txt
_cod_data_source_block Eu-3
_cod_depositor_comments
;
The following automatic conversions were performed:

'_refine_ls_weighting_scheme' value 'calc
w=1/[\s^2^(Fo^2^)+(0.1676P)^2^+53.0612P] where P=(Fo^2^+2Fc^2^)/3'
was changed to 'calc'. New tag '_refine_ls_weighting_details' was
created. The value of the new tag was set to
'w=1/[\s^2^(Fo^2^)+(0.1676P)^2^+53.0612P] where P=(Fo^2^+2Fc^2^)/3'.

Automatic conversion script
Id: cif_fix_values 3143 2015-03-26 13:38:13Z robertas 
;
_cod_original_sg_symbol_H-M P-1
_cod_database_code 7050257

loop_
_symmetry_equiv_pos_as_xyz
'x, y, z'
'-x, -y, -z'

loop_
_atom_site_label
_atom_site_type_symbol
_atom_site_fract_x
_atom_site_fract_y
_atom_site_fract_z
_atom_site_U_iso_or_equiv
_atom_site_adp_type
_atom_site_occupancy
_atom_site_calc_flag
_atom_site_refinement_flags
_atom_site_disorder_assembly
_atom_site_disorder_group
Eu1 Eu 0.19579(10) 0.29307(11) 0.18279(6) 0.0382(5) Uani 1 d . . .
C22 C -0.0193(19) 0.3440(19) 0.0545(11) 0.037(5) Uani 1 d . . .
N21 N -0.0233(17) 0.3502(16) 0.1290(9) 0.038(4) Uani 1 d . . .
C29 C -0.154(2) 0.398(2) 0.1605(13) 0.044(5) Uani 1 d . . .
C28 C -0.219(2) 0.422(2) 0.2363(12) 0.047(5) Uani 1 d . . .
H28 H -0.1787 0.4027 0.2803 0.056 Uiso 1 calc R . .
C27 C -0.350(2) 0.476(3) 0.2443(13) 0.059(7) Uani 1 d . . .
H27 H -0.3952 0.4970 0.2947 0.071 Uiso 1 calc R . .
C26 C -0.414(2) 0.499(2) 0.1800(12) 0.051(6) Uani 1 d . . .
H26 H -0.5014 0.5334 0.1883 0.061 Uiso 1 calc R . .
C25 C -0.350(2) 0.470(2) 0.1031(13) 0.055(6) Uani 1 d . . .
H25 H -0.3919 0.4822 0.0594 0.067 Uiso 1 calc R . .
C24 C -0.220(2) 0.4237(19) 0.0967(12) 0.039(5) Uani 1 d . . .
O23 O -0.1332(14) 0.3890(14) 0.0281(7) 0.044(4) Uani 1 d . . .
N11 N 0.1988(13) 0.2694(14) 0.0288(8) 0.027(3) Uani 1 d . . .
C12 C 0.0918(18) 0.299(2) -0.0030(11) 0.036(5) Uani 1 d . . .
C13 C 0.094(2) 0.285(2) -0.0854(11) 0.041(5) Uani 1 d . . .
H13 H 0.0197 0.3083 -0.1072 0.049 Uiso 1 calc R . .
C14 C 0.206(2) 0.237(2) -0.1314(13) 0.050(6) Uani 1 d . . .
H14 H 0.2081 0.2273 -0.1852 0.060 Uiso 1 calc R . .
C15 C 0.322(2) 0.202(2) -0.0991(12) 0.049(6) Uani 1 d . . .
H15 H 0.4008 0.1704 -0.1303 0.059 Uiso 1 calc R . .
C16 C 0.3102(17) 0.2167(19) -0.0187(11) 0.034(4) Uani 1 d . . .
C32 C 0.4219(19) 0.1824(19) 0.0237(11) 0.035(4) Uani 1 d U . .
N31 N 0.4210(16) 0.1858(16) 0.0973(9) 0.039(4) Uani 1 d U . .
C39 C 0.555(2) 0.1501(17) 0.1049(12) 0.037(4) Uani 1 d U . .
C38 C 0.612(2) 0.132(2) 0.1715(13) 0.049(5) Uani 1 d U . .
H38 H 0.5646 0.1403 0.2229 0.059 Uiso 1 calc R . .
C37 C 0.749(2) 0.101(2) 0.1553(14) 0.051(5) Uani 1 d U . .
H37 H 0.7940 0.0975 0.1973 0.061 Uiso 1 calc R . .
C36 C 0.819(3) 0.075(2) 0.0803(14) 0.057(6) Uani 1 d U . .
H36 H 0.9081 0.0475 0.0743 0.068 Uiso 1 calc R . .
C35 C 0.760(2) 0.091(2) 0.0134(13) 0.049(5) Uani 1 d U . .
H35 H 0.8053 0.0788 -0.0380 0.059 Uiso 1 calc R . .
C34 C 0.6257(18) 0.1253(19) 0.0306(11) 0.035(4) Uani 1 d U . .
O33 O 0.5394(13) 0.1510(13) -0.0232(8) 0.040(3) Uani 1 d U . .
N43 N 0.254(2) 0.5459(19) 0.1180(10) 0.047(5) Uani 1 d . . .
O44 O 0.2875(18) 0.6530(17) 0.0937(10) 0.066(5) Uani 1 d . . .
O41 O 0.1559(14) 0.5223(15) 0.1660(8) 0.050(4) Uani 1 d . . .
O42 O 0.3293(13) 0.4474(16) 0.0946(8) 0.044(4) Uani 1 d . . .
N53 N 0.074(2) 0.054(2) 0.2106(12) 0.056(5) Uani 1 d . . .
O52 C 0.1663(15) 0.0739(17) 0.1520(10) 0.024(4) Uani 1 d . . .
O54 O 0.0227(18) -0.0412(18) 0.2185(12) 0.074(5) Uani 1 d . . .
O51 O 0.0358(19) 0.1460(15) 0.2538(10) 0.065(5) Uani 1 d . . .
N63 N 0.3607(19) 0.265(2) 0.3036(11) 0.053(5) Uani 1 d . . .
O61 O 0.3511(13) 0.3601(15) 0.2574(8) 0.047(4) Uani 1 d . . .
O62 O 0.3105(16) 0.1729(15) 0.2850(9) 0.053(4) Uani 1 d . . .
O64 O 0.4212(18) 0.255(2) 0.3547(11) 0.080(6) Uani 1 d . . .
C72 C 1.205(3) 0.439(2) 0.4952(12) 0.060(7) Uani 1 d . . .
N71 N 1.118(2) 0.3748(19) 0.4746(9) 0.053(5) Uani 1 d . . .
C73 C 1.250(3) 0.420(3) 0.5675(17) 0.077(8) Uani 1 d . . .
H73 H 1.3146 0.4634 0.5781 0.093 Uiso 1 calc R . .
C74 C 1.196(3) 0.335(3) 0.6217(15) 0.070(8) Uani 1 d . . .
H74 H 1.2208 0.3242 0.6714 0.083 Uiso 1 calc R . .
C75 C 1.104(2) 0.265(3) 0.6042(15) 0.071(8) Uani 1 d . . .
H75 H 1.0671 0.2050 0.6403 0.086 Uiso 1 calc R . .
C76 C 1.072(2) 0.289(2) 0.5286(12) 0.055(6) Uani 1 d . . .
C82 C 0.976(2) 0.220(2) 0.5023(12) 0.053(6) Uani 1 d . . .
O83 O 0.9214(17) 0.1288(18) 0.5527(9) 0.068(5) Uani 1 d . . .
C84 C 0.834(3) 0.084(2) 0.5146(13) 0.059(7) Uani 1 d . . .
C85 C 0.754(3) -0.007(2) 0.5384(17) 0.067(8) Uani 1 d . . .
H85 H 0.7552 -0.0531 0.5866 0.081 Uiso 1 calc R . .
C86 C 0.673(3) -0.029(3) 0.4879(17) 0.074(8) Uani 1 d . . .
H86 H 0.6163 -0.0896 0.5041 0.089 Uiso 1 calc R . .
C87 C 0.669(3) 0.033(3) 0.416(2) 0.078(8) Uani 1 d . . .
H87 H 0.6154 0.0110 0.3828 0.094 Uiso 1 calc R . .
C88 C 0.749(3) 0.132(3) 0.3920(16) 0.076(8) Uani 1 d . . .
H88 H 0.7454 0.1801 0.3448 0.091 Uiso 1 calc R . .
C89 C 0.833(2) 0.154(2) 0.4417(13) 0.056(6) Uani 1 d . . .
N81 N 0.925(2) 0.2384(19) 0.4355(10) 0.055(5) Uani 1 d . . .
C92 C 1.259(2) 0.535(2) 0.4336(15) 0.054(6) Uani 1 d . . .
O93 O 1.3569(19) 0.5926(17) 0.4467(10) 0.068(5) Uani 1 d . . .
C94 C 1.373(3) 0.681(3) 0.3810(15) 0.064(7) Uani 1 d . . .
C95 C 1.459(2) 0.772(3) 0.3692(18) 0.070(8) Uani 1 d . . .
H95 H 1.5138 0.7828 0.4041 0.084 Uiso 1 calc R . .
C96 C 1.452(3) 0.844(3) 0.2988(19) 0.088(9) Uani 1 d . . .
H96 H 1.5123 0.9009 0.2828 0.105 Uiso 1 calc R . .
C97 C 1.365(3) 0.834(3) 0.2532(18) 0.073(8) Uani 1 d . . .
H97 H 1.3650 0.8881 0.2081 0.088 Uiso 1 calc R . .
C98 C 1.269(3) 0.747(3) 0.2688(16) 0.074(8) Uani 1 d . . .
H98 H 1.2076 0.7418 0.2371 0.088 Uiso 1 calc R . .
C99 C 1.280(3) 0.670(2) 0.3364(16) 0.059(6) Uani 1 d . . .
N91 N 1.2081(18) 0.571(2) 0.3713(11) 0.056(5) Uani 1 d . . .
O100 O 0.0649(14) 0.3846(15) 0.3044(7) 0.050(4) Uani 1 d . . .

loop_
_atom_site_aniso_label
_atom_site_aniso_U_11
_atom_site_aniso_U_22
_atom_site_aniso_U_33
_atom_site_aniso_U_23
_atom_site_aniso_U_13
_atom_site_aniso_U_12
Eu1 0.0428(7) 0.0372(8) 0.0343(6) 0.0005(4) -0.0066(4) -0.0051(4)
C22 0.033(11) 0.038(14) 0.045(11) -0.005(9) -0.006(8) -0.023(9)
N21 0.050(11) 0.037(11) 0.032(8) 0.004(7) -0.012(7) -0.016(8)
C29 0.042(13) 0.028(14) 0.062(13) 0.003(10) -0.008(9) -0.009(9)
C28 0.050(14) 0.057(17) 0.036(10) -0.005(10) -0.010(9) -0.009(11)
C27 0.043(14) 0.09(2) 0.050(13) -0.007(12) -0.006(10) -0.026(13)
C26 0.037(12) 0.065(18) 0.046(12) 0.004(11) -0.008(9) 0.008(11)
C25 0.054(15) 0.070(19) 0.045(12) 0.003(11) -0.012(10) -0.015(12)
C24 0.049(13) 0.022(13) 0.048(11) 0.004(9) -0.010(9) -0.009(9)
O23 0.052(9) 0.047(10) 0.035(7) 0.004(6) -0.018(6) -0.003(7)
N11 0.026(8) 0.019(9) 0.038(8) 0.000(6) -0.020(6) 0.010(6)
C12 0.030(11) 0.041(14) 0.039(10) 0.004(9) -0.006(7) -0.013(9)
C13 0.038(12) 0.044(15) 0.044(11) -0.005(9) -0.018(9) -0.003(9)
C14 0.060(15) 0.032(15) 0.054(13) -0.004(10) -0.008(10) 0.004(11)
C15 0.029(11) 0.066(18) 0.049(12) -0.006(11) -0.007(8) 0.005(10)
C16 0.021(10) 0.037(13) 0.047(11) 0.000(9) -0.010(7) -0.009(8)
C32 0.036(10) 0.024(12) 0.043(10) 0.002(8) -0.008(8) 0.007(8)
N31 0.044(9) 0.030(10) 0.035(8) -0.002(7) 0.002(7) 0.013(7)
C39 0.046(11) 0.003(10) 0.063(11) 0.003(8) -0.007(8) -0.006(8)
C38 0.068(14) 0.025(13) 0.053(11) -0.002(9) -0.015(10) 0.006(10)
C37 0.040(11) 0.040(14) 0.069(13) -0.003(10) -0.011(9) 0.005(10)
C36 0.056(14) 0.049(15) 0.067(13) -0.007(11) -0.012(10) -0.013(11)
C35 0.039(11) 0.045(14) 0.056(12) -0.003(10) 0.007(9) 0.001(9)
C34 0.028(9) 0.028(11) 0.048(10) -0.006(8) -0.002(7) -0.008(8)
O33 0.034(7) 0.035(9) 0.048(7) -0.006(6) -0.002(6) 0.001(6)
N43 0.082(15) 0.031(13) 0.039(9) -0.004(8) -0.030(9) -0.017(11)
O44 0.083(13) 0.049(13) 0.076(11) 0.020(9) -0.032(9) -0.033(10)
O41 0.046(9) 0.069(12) 0.038(7) 0.002(7) -0.005(6) -0.027(8)
O42 0.029(8) 0.054(12) 0.051(8) 0.005(7) -0.011(6) -0.014(7)
N53 0.072(15) 0.041(15) 0.061(12) 0.003(11) -0.028(10) -0.004(11)
O52 0.015(8) 0.022(11) 0.037(9) -0.014(7) -0.001(6) 0.000(7)
O54 0.069(13) 0.045(13) 0.109(15) 0.004(10) -0.014(10) -0.016(10)
O51 0.101(14) 0.025(11) 0.061(10) -0.014(8) 0.006(9) -0.007(9)
N63 0.057(13) 0.055(15) 0.050(11) -0.004(10) -0.018(9) -0.006(10)
O61 0.033(8) 0.054(11) 0.054(9) 0.004(8) -0.007(6) -0.014(7)
O62 0.061(11) 0.036(10) 0.063(9) 0.002(7) -0.013(7) -0.006(8)
O64 0.065(12) 0.112(17) 0.070(12) 0.005(11) -0.032(9) -0.009(11)
C72 0.10(2) 0.048(17) 0.028(10) -0.018(10) -0.018(11) 0.012(14)
N71 0.073(14) 0.059(14) 0.028(9) -0.011(8) -0.008(8) -0.004(10)
C73 0.064(19) 0.10(3) 0.076(19) -0.019(17) -0.019(14) -0.005(16)
C74 0.09(2) 0.05(2) 0.055(15) -0.015(13) -0.022(14) 0.027(16)
C75 0.040(14) 0.11(3) 0.064(16) -0.016(15) -0.012(11) 0.002(14)
C76 0.068(16) 0.064(18) 0.032(11) -0.013(11) -0.006(10) -0.002(13)
C82 0.068(16) 0.043(16) 0.043(12) -0.008(10) -0.004(10) 0.002(12)
O83 0.067(12) 0.073(13) 0.048(9) 0.013(8) 0.010(8) 0.005(9)
C84 0.065(17) 0.062(19) 0.046(12) -0.008(11) 0.013(11) -0.026(13)
C85 0.068(18) 0.027(16) 0.10(2) 0.035(13) -0.016(15) -0.001(12)
C86 0.054(17) 0.08(2) 0.077(18) -0.010(16) 0.021(13) -0.007(14)
C87 0.08(2) 0.05(2) 0.11(2) -0.011(16) -0.012(16) -0.023(15)
C88 0.10(2) 0.07(2) 0.068(17) 0.006(14) -0.032(15) -0.027(17)
C89 0.068(17) 0.049(17) 0.044(12) 0.001(11) 0.002(10) 0.000(12)
N81 0.070(14) 0.054(14) 0.045(10) -0.004(9) -0.010(9) -0.022(10)
C92 0.065(16) 0.022(15) 0.074(16) -0.030(11) -0.012(12) 0.012(11)
O93 0.083(13) 0.056(12) 0.071(11) -0.015(9) -0.027(9) -0.003(10)
C94 0.061(17) 0.06(2) 0.067(16) -0.021(14) -0.007(12) 0.001(13)
C95 0.042(15) 0.08(2) 0.10(2) -0.023(16) -0.012(12) -0.024(13)
C96 0.09(2) 0.10(3) 0.08(2) -0.009(18) -0.001(17) -0.031(19)
C97 0.08(2) 0.047(19) 0.079(19) -0.018(14) 0.008(15) 0.005(15)
C98 0.09(2) 0.06(2) 0.068(17) -0.015(14) -0.009(14) 0.009(16)
C99 0.061(16) 0.026(16) 0.091(19) -0.019(12) -0.012(13) -0.003(11)
N91 0.047(12) 0.065(15) 0.060(11) -0.010(10) -0.026(9) 0.007(10)
O100 0.053(9) 0.066(11) 0.026(6) -0.006(6) 0.003(6) -0.001(8)

loop_
_atom_type_symbol
_atom_type_description
_atom_type_scat_dispersion_real
_atom_type_scat_dispersion_imag
_atom_type_scat_source
C C 0.0033 0.0016 'International Tables Vol C Tables 4.2.6.8 and 6.1.1.4'
H H 0.0000 0.0000 'International Tables Vol C Tables 4.2.6.8 and 6.1.1.4'
N N 0.0061 0.0033 'International Tables Vol C Tables 4.2.6.8 and 6.1.1.4'
O O 0.0106 0.0060 'International Tables Vol C Tables 4.2.6.8 and 6.1.1.4'
Eu Eu -0.1578 3.6682 'International Tables Vol C Tables 4.2.6.8 and 6.1.1.4'

loop_
_geom_angle_atom_site_label_1
_geom_angle_atom_site_label_2
_geom_angle_atom_site_label_3
_geom_angle
_geom_angle_site_symmetry_1
_geom_angle_site_symmetry_3
_geom_angle_publ_flag
O41 Eu1 O100 69.4(5) . . ?
O41 Eu1 O61 78.3(5) . . ?
O100 Eu1 O61 73.8(5) . . ?
O41 Eu1 O62 125.9(5) . . ?
O100 Eu1 O62 79.9(5) . . ?
O61 Eu1 O62 50.3(5) . . ?
O41 Eu1 O52 152.4(5) . . ?
O100 Eu1 O52 118.3(5) . . ?
O61 Eu1 O52 128.9(5) . . ?
O62 Eu1 O52 81.5(5) . . ?
O41 Eu1 O42 49.7(5) . . ?
O100 Eu1 O42 113.8(5) . . ?
O61 Eu1 O42 71.4(4) . . ?
O62 Eu1 O42 114.0(5) . . ?
O52 Eu1 O42 127.5(5) . . ?
O41 Eu1 O51 127.0(5) . . ?
O100 Eu1 O51 68.6(5) . . ?
O61 Eu1 O51 118.1(5) . . ?
O62 Eu1 O51 75.7(6) . . ?
O52 Eu1 O51 49.8(5) . . ?
O42 Eu1 O51 170.1(5) . . ?
O41 Eu1 N21 72.1(5) . . ?
O100 Eu1 N21 82.8(5) . . ?
O61 Eu1 N21 147.3(5) . . ?
O62 Eu1 N21 147.0(5) . . ?
O52 Eu1 N21 82.3(5) . . ?
O42 Eu1 N21 98.7(4) . . ?
O51 Eu1 N21 71.9(5) . . ?
O41 Eu1 N11 90.7(4) . . ?
O100 Eu1 N11 143.5(4) . . ?
O61 Eu1 N11 133.5(5) . . ?
O62 Eu1 N11 134.8(5) . . ?
O52 Eu1 N11 67.5(5) . . ?
O42 Eu1 N11 67.4(5) . . ?
O51 Eu1 N11 104.6(5) . . ?
N21 Eu1 N11 61.6(5) . . ?
O41 Eu1 N31 114.9(5) . . ?
O100 Eu1 N31 152.4(5) . . ?
O61 Eu1 N31 80.4(5) . . ?
O62 Eu1 N31 76.2(5) . . ?
O52 Eu1 N31 71.5(5) . . ?
O42 Eu1 N31 65.3(5) . . ?
O51 Eu1 N31 117.4(5) . . ?
N21 Eu1 N31 124.8(5) . . ?
N11 Eu1 N31 63.6(4) . . ?
N21 C22 O23 115.4(17) . . ?
N21 C22 C12 126.4(18) . . ?
O23 C22 C12 118.2(16) . . ?
C22 N21 C29 105.3(16) . . ?
C22 N21 Eu1 117.7(13) . . ?
C29 N21 Eu1 136.8(12) . . ?
C28 C29 C24 120(2) . . ?
C28 C29 N21 132.9(19) . . ?
C24 C29 N21 107.5(18) . . ?
C29 C28 C27 116.7(19) . . ?
C26 C27 C28 123(2) . . ?
C27 C26 C25 121(2) . . ?
C24 C25 C26 115(2) . . ?
C25 C24 O23 127.4(18) . . ?
C25 C24 C29 125(2) . . ?
O23 C24 C29 107.6(18) . . ?
C22 O23 C24 104.2(14) . . ?
C12 N11 C16 118.2(15) . . ?
C12 N11 Eu1 121.8(12) . . ?
C16 N11 Eu1 119.8(10) . . ?
N11 C12 C13 121.3(17) . . ?
N11 C12 C22 112.3(16) . . ?
C13 C12 C22 126.4(17) . . ?
C14 C13 C12 119.2(18) . . ?
C13 C14 C15 121(2) . . ?
C16 C15 C14 115.6(18) . . ?
N11 C16 C15 124.3(15) . . ?
N11 C16 C32 113.8(15) . . ?
C15 C16 C32 121.8(17) . . ?
N31 C32 O33 116.6(16) . . ?
N31 C32 C16 127.5(17) . . ?
O33 C32 C16 115.8(16) . . ?
C32 N31 C39 104.1(15) . . ?
C32 N31 Eu1 115.0(12) . . ?
C39 N31 Eu1 139.5(12) . . ?
C34 C39 C38 122(2) . . ?
C34 C39 N31 108.0(17) . . ?
C38 C39 N31 130(2) . . ?
C39 C38 C37 114(2) . . ?
C36 C37 C38 124(2) . . ?
C37 C36 C35 121(2) . . ?
C34 C35 C36 114(2) . . ?
C39 C34 C35 125.0(19) . . ?
C39 C34 O33 107.1(16) . . ?
C35 C34 O33 127.7(17) . . ?
C32 O33 C34 104.1(14) . . ?
O41 N43 O44 128(2) . . ?
O41 N43 O42 113.1(17) . . ?
O44 N43 O42 119(2) . . ?
N43 O41 Eu1 101.7(13) . . ?
N43 O42 Eu1 95.4(11) . . ?
O54 N53 O51 124(2) . . ?
O54 N53 O52 122(2) . . ?
O51 N53 O52 114(2) . . ?
N53 O52 Eu1 98.4(13) . . ?
N53 O51 Eu1 97.9(14) . . ?
O64 N63 O61 124(2) . . ?
O64 N63 O62 121(2) . . ?
O61 N63 O62 113.9(17) . . ?
N63 O61 Eu1 98.4(12) . . ?
N63 O62 Eu1 96.1(12) . . ?
N71 C72 C73 124(3) . . ?
N71 C72 C92 115.4(18) . . ?
C73 C72 C92 121(3) . . ?
C76 N71 C72 115.4(19) . . ?
C74 C73 C72 118(3) . . ?
C73 C74 C75 121(3) . . ?
C74 C75 C76 116(3) . . ?
N71 C76 C75 126(2) . . ?
N71 C76 C82 113.0(19) . . ?
C75 C76 C82 121(2) . . ?
N81 C82 O83 112(2) . . ?
N81 C82 C76 129(2) . . ?
O83 C82 C76 119(2) . . ?
C82 O83 C84 106.2(17) . . ?
C85 C84 O83 130(2) . . ?
C85 C84 C89 122(2) . . ?
O83 C84 C89 108(2) . . ?
C84 C85 C86 117(2) . . ?
C87 C86 C85 124(3) . . ?
C86 C87 C88 119(3) . . ?
C89 C88 C87 118(3) . . ?
C88 C89 N81 132(2) . . ?
C88 C89 C84 120(2) . . ?
N81 C89 C84 107(2) . . ?
C82 N81 C89 106.4(19) . . ?
N91 C92 O93 118(2) . . ?
N91 C92 C72 123(2) . . ?
O93 C92 C72 118(2) . . ?
C92 O93 C94 102.3(19) . . ?
C99 C94 C95 126(3) . . ?
C99 C94 O93 108(2) . . ?
C95 C94 O93 126(2) . . ?
C96 C95 C94 112(3) . . ?
C97 C96 C95 123(3) . . ?
C96 C97 C98 125(3) . . ?
C99 C98 C97 112(3) . . ?
C94 C99 C98 122(3) . . ?
C94 C99 N91 108(2) . . ?
C98 C99 N91 130(2) . . ?
C92 N91 C99 103(2) . . ?

loop_
_geom_bond_atom_site_label_1
_geom_bond_atom_site_label_2
_geom_bond_distance
_geom_bond_site_symmetry_2
_geom_bond_publ_flag
Eu1 O41 2.433(17) . ?
Eu1 O100 2.456(13) . ?
Eu1 O61 2.459(14) . ?
Eu1 O62 2.496(15) . ?
Eu1 O52 2.506(17) . ?
Eu1 O42 2.542(14) . ?
Eu1 O51 2.544(17) . ?
Eu1 N21 2.623(16) . ?
Eu1 N11 2.659(14) . ?
Eu1 N31 2.698(15) . ?
C22 N21 1.27(2) . ?
C22 O23 1.38(2) . ?
C22 C12 1.43(3) . ?
N21 C29 1.42(3) . ?
C29 C28 1.37(3) . ?
C29 C24 1.39(3) . ?
C28 C27 1.40(3) . ?
C27 C26 1.39(3) . ?
C26 C25 1.40(3) . ?
C25 C24 1.38(3) . ?
C24 O23 1.39(2) . ?
N11 C12 1.33(2) . ?
N11 C16 1.37(2) . ?
C12 C13 1.42(3) . ?
C13 C14 1.35(3) . ?
C14 C15 1.43(3) . ?
C15 C16 1.38(3) . ?
C16 C32 1.49(2) . ?
C32 N31 1.26(2) . ?
C32 O33 1.36(2) . ?
N31 C39 1.44(3) . ?
C39 C34 1.37(3) . ?
C39 C38 1.38(3) . ?
C38 C37 1.41(3) . ?
C37 C36 1.38(3) . ?
C36 C35 1.40(3) . ?
C35 C34 1.39(3) . ?
C34 O33 1.40(2) . ?
N43 O41 1.24(2) . ?
N43 O44 1.26(2) . ?
N43 O42 1.27(2) . ?
N53 O54 1.20(2) . ?
N53 O51 1.25(2) . ?
N53 O52 1.29(3) . ?
N63 O64 1.17(2) . ?
N63 O61 1.25(2) . ?
N63 O62 1.26(2) . ?
C72 N71 1.34(3) . ?
C72 C73 1.40(3) . ?
C72 C92 1.50(4) . ?
N71 C76 1.33(3) . ?
C73 C74 1.35(4) . ?
C74 C75 1.39(4) . ?
C75 C76 1.40(3) . ?
C76 C82 1.48(3) . ?
C82 N81 1.34(3) . ?
C82 O83 1.37(3) . ?
O83 C84 1.38(3) . ?
C84 C85 1.36(3) . ?
C84 C89 1.41(3) . ?
C85 C86 1.38(4) . ?
C86 C87 1.36(4) . ?
C87 C88 1.44(4) . ?
C88 C89 1.39(4) . ?
C89 N81 1.39(3) . ?
C92 N91 1.29(3) . ?
C92 O93 1.33(3) . ?
O93 C94 1.42(3) . ?
C94 C99 1.37(3) . ?
C94 C95 1.39(4) . ?
C95 C96 1.39(4) . ?
C96 C97 1.34(4) . ?
C97 C98 1.44(4) . ?
C98 C99 1.38(4) . ?
C99 N91 1.42(3) . ?
